data_4133164
loop_
_publ_author_name
'Werner, Daniel'
'Anwander, Reiner'

_publ_section_title
;
 Unveiling the Takai Olefination Reagent via Tris( tert-butoxy)siloxy
 Variants.
;
_journal_issue 43
_journal_name_full 'Journal of the American Chemical Society'
_journal_page_first 14334
_journal_page_last 14341
_journal_paper_doi 10.1021/jacs.8b08739
_journal_volume 140
_journal_year 2018
_chemical_formula_moiety 'C31 H71 Cr I N2 O8 Si2, I, 1.13(C6), C6 H6'
_chemical_formula_sum 'C43.75 H77 Cr I2 N2 O8 Si2'
_chemical_formula_weight 1121.05
_space_group_crystal_system monoclinic
_space_group_IT_number 15
_space_group_name_Hall '-C 2yc'
_space_group_name_H-M_alt 'C 1 2/c 1'
_atom_sites_solution_hydrogens geom
_atom_sites_solution_primary direct
_atom_sites_solution_secondary difmap
_audit_creation_date 2017-10-24
_audit_creation_method
;
Olex2 1.2
(compiled 2017.08.10 svn.r3458 for OlexSys, GUI svn.r5381)
;
_cell_angle_alpha 90.00
_cell_angle_beta 101.3700(10)
_cell_angle_gamma 90.00
_cell_formula_units_Z 8
_cell_length_a 27.7924(18)
_cell_length_b 9.4487(6)
_cell_length_c 42.685(3)
_cell_measurement_reflns_used 9740
_cell_measurement_temperature 150
_cell_measurement_theta_max 30.54
_cell_measurement_theta_min 2.28
_cell_volume 10989.2(13)
_computing_cell_refinement 'SAINT V8.38A (Bruker-AXS, 2016)'
_computing_data_reduction 'SAINT V8.38A (Bruker-AXS, 2016)'
_computing_molecular_graphics 'Olex2 (Dolomanov et al., 2009)'
_computing_publication_material 'Olex2 (Dolomanov et al., 2009)'
_computing_structure_refinement 'XL (Sheldrick, 2008)'
_computing_structure_solution 'SIR2004 (Burla et al., 2007)'
_diffrn_ambient_temperature 150.0
_diffrn_measured_fraction_theta_full 0.995
_diffrn_measured_fraction_theta_max 0.995
_diffrn_measurement_device_type 'Bruker APEX-II CCD'
_diffrn_measurement_method '\f and \w scans'
_diffrn_radiation_monochromator graphite
_diffrn_radiation_type MoK\a
_diffrn_radiation_wavelength 0.71073
_diffrn_reflns_av_R_equivalents 0.0421
_diffrn_reflns_av_unetI/netI 0.0237
_diffrn_reflns_limit_h_max 40
_diffrn_reflns_limit_h_min -39
_diffrn_reflns_limit_k_max 13
_diffrn_reflns_limit_k_min -13
_diffrn_reflns_limit_l_max 61
_diffrn_reflns_limit_l_min -61
_diffrn_reflns_number 149998
_diffrn_reflns_theta_full 30.99
_diffrn_reflns_theta_max 30.99
_diffrn_reflns_theta_min 1.49
_diffrn_source 'fine-focus sealed tube'
_diffrn_standards_number 0
_exptl_absorpt_coefficient_mu 1.420
_exptl_absorpt_correction_T_max 0.7462
_exptl_absorpt_correction_T_min 0.6442
_exptl_absorpt_correction_type multi-scan
_exptl_absorpt_process_details
'SADABS-2016/2 (Bruker,2016/2) was used for absorption correction. wR2(int) was 0.1227 before and 0.0469 after correction. The Ratio of minimum to maximum transmission is 0.8633. The \l/2 correction factor is Not present.'
_exptl_crystal_colour 'clear bluish violet'
_exptl_crystal_colour_lustre clear
_exptl_crystal_colour_modifier bluish
_exptl_crystal_colour_primary violet
_exptl_crystal_density_diffrn 1.355
_exptl_crystal_density_method 'not measured'
_exptl_crystal_description block
_exptl_crystal_F_000 4604
_exptl_crystal_size_max 0.5
_exptl_crystal_size_mid 0.2
_exptl_crystal_size_min 0.2
_refine_diff_density_max 1.581
_refine_diff_density_min -1.043
_refine_diff_density_rms 0.168
_refine_ls_extinction_method none
_refine_ls_goodness_of_fit_ref 1.194
_refine_ls_hydrogen_treatment mixed
_refine_ls_matrix_type full
_refine_ls_number_parameters 611
_refine_ls_number_reflns 17429
_refine_ls_number_restraints 68
_refine_ls_restrained_S_all 1.241
_refine_ls_R_factor_all 0.0567
_refine_ls_R_factor_gt 0.0456
_refine_ls_shift/su_max 0.011
_refine_ls_shift/su_mean 0.000
_refine_ls_structure_factor_coef Fsqd
_refine_ls_weighting_details 'calc w=1/[\s^2^(Fo^2^)+(0.0460P)^2^+42.7197P] where P=(Fo^2^+2Fc^2^)/3'
_refine_ls_weighting_scheme calc
_refine_ls_wR_factor_gt 0.1117
_refine_ls_wR_factor_ref 0.1216
_reflns_number_gt 14988
_reflns_number_total 17429
_reflns_threshold_expression >2sigma(I)
_cod_data_source_file ja8b08739_si_011.cif
_cod_data_source_block c2c_a
_cod_original_cell_volume 10989.2(12)
_cod_database_code 4133164
_olex2_refinement_description
;
1. Fixed Uiso
 At 1.2 times of:
  All C(H) groups, All C(H,H) groups
 At 1.5 times of:
  All C(H,H,H) groups
2. Restrained distances
 C01F-C015
 2.36 with sigma of 0.02
 C01B-C01G
 2.36 with sigma of 0.02
 C01F-C01B
 2.71 with sigma of 0.02
 C8AA-C01G
 1.36 with sigma of 0.02
 C015-C01B
 1.36 with sigma of 0.02
 C8AA-C01B
 1.36 with sigma of 0.02
 C01F-C00M
 1.36 with sigma of 0.02
 C015-C00M
 1.36 with sigma of 0.02
 C8AA-C00M
 2.71 with sigma of 0.01
 C01B-C00M
 2.3 with sigma of 0.01
 C00M-C01G
 2.3 with sigma of 0.01
 C8AA-C01F
 2.3 with sigma of 0.01
 C8AA-C015
 2.3 with sigma of 0.01
 C2AA-C1AA
 1.4 with sigma of 0.01
 C2AA-C3AA
 1.4 with sigma of 0.01
 C3AA-C3BA
 1.4 with sigma of 0.01
 C3BA-C4AA
 1.4 with sigma of 0.01
 C4AA-C5AA
 1.4 with sigma of 0.01
 C5AA-C1AA
 1.4 with sigma of 0.01
 C2AA-C4AA
 2.34 with sigma of 0.01
 C3BA-C1AA
 2.34 with sigma of 0.01
 C3AA-C4AA
 2.34 with sigma of 0.01
 C3AA-C1AA
 2.34 with sigma of 0.01
 C5AA-C3BA
 2.34 with sigma of 0.01
 C5AA-C2AA
 2.34 with sigma of 0.01
 C3AA-C5AA
 2.71 with sigma of 0.01
 C4AA-C1AA
 2.3 with sigma of 0.01
3. Restrained planarity
 C00M, C01B, C01F, C01G, C8AA, C015
 with sigma of 0.1
 C1AA, C2AA, C3AA, C3BA, C4AA
 with sigma of 0.01
4. Uiso/Uaniso restraints and constraints
Uanis(C17) \\sim Ueq: with sigma of 0.01 and sigma for terminal atoms of 0.01
Uanis(C01H) \\sim Ueq: with sigma of 0.01 and sigma for terminal atoms of 0.01
Uanis(C1BA) \\sim Ueq: with sigma of 0.01 and sigma for terminal atoms of 0.01
Uanis(C19) \\sim Ueq: with sigma of 0.01 and sigma for terminal atoms of 0.01
Uanis(C18) \\sim Ueq: with sigma of 0.01 and sigma for terminal atoms of 0.01
Uanis(C01J) \\sim Ueq: with sigma of 0.01 and sigma for terminal atoms of 0.01
5. Others
 Fixed Sof: C0AA(0.5) H0AA(0.5) H0AB(0.5) H0AC(0.5) C0BA(0.5) H0BA(0.5)
 H0BB(0.5) H0BC(0.5) C1BA(0.5) H1BA(0.5) H1BB(0.5) H1BC(0.5) C01H(0.5)
 H01A(0.5) H01B(0.5) H01C(0.5) C01J(0.5) H01D(0.5) H01E(0.5) H01F(0.5)
 C9AA(0.5) H9AA(0.5) H9AB(0.5) H9AC(0.5) C17(0.5) H17A(0.5) H17B(0.5) H17C(0.5)
 C18(0.5) H18A(0.5) H18B(0.5) H18C(0.5) C19(0.5) H19A(0.5) H19B(0.5) H19C(0.5)
 C21(0.5) H21A(0.5) H21B(0.5) H21C(0.5) C22(0.5) H22A(0.5) H22B(0.5) H22C(0.5)
 C23(0.5) H23A(0.5) H23B(0.5) H23C(0.5) C00M(0.5) C1AA(0.25) C01B(0.5)
 C01F(0.5) C01G(0.5) C2AA(0.25) C3AA(0.25) C3BA(0.25) C4AA(0.25) C7AA(0.5)
 C8AA(0.5) C015(0.5)
6.a Secondary CH2 refined with riding coordinates:
 C4(H4A,H4B), C5(H5A,H5B)
6.b Aromatic/amide H refined with riding coordinates:
 C32(H), C33(HA), C34(HB), C35(HC), C36(HD), C37(HE)
6.c Idealised Me refined as rotating group:
 C0AA(H0AA,H0AB,H0AC), C0BA(H0BA,H0BB,H0BC), C1BA(H1BA,H1BB,H1BC), C01H(H01A,
 H01B,H01C), C01J(H01D,H01E,H01F), C2(H2A,H2B,H2C), C3(H3A,H3B,H3C), C6(H6A,H6B,
 H6C), C7(H7A,H7B,H7C), C9(H9A,H9B,H9C), C9AA(H9AA,H9AB,H9AC), C10(H10A,H10B,
 H10C), C11(H11A,H11B,H11C), C13(H13A,H13B,H13C), C14(H14A,H14B,H14C), C15(H15A,
 H15B,H15C), C17(H17A,H17B,H17C), C18(H18A,H18B,H18C), C19(H19A,H19B,H19C),
 C21(H21A,H21B,H21C), C22(H22A,H22B,H22C), C23(H23A,H23B,H23C), C25(H25A,H25B,
 H25C), C26(H26A,H26B,H26C), C27(H27A,H27B,H27C), C29(H29A,H29B,H29C), C30(H30A,
 H30B,H30C), C31(H31A,H31B,H31C)
;
_olex2_submission_special_instructions 'No special instructions were received'

loop_
_space_group_symop_id
_space_group_symop_operation_xyz
1 'x, y, z'
2 '-x, y, -z+1/2'
3 'x+1/2, y+1/2, z'
4 '-x+1/2, y+1/2, -z+1/2'
5 '-x, -y, -z'
6 'x, -y, z-1/2'
7 '-x+1/2, -y+1/2, -z'
8 'x+1/2, -y+1/2, z-1/2'

loop_
_atom_site_label
_atom_site_type_symbol
_atom_site_fract_x
_atom_site_fract_y
_atom_site_fract_z
_atom_site_U_iso_or_equiv
_atom_site_adp_type
_atom_site_occupancy
_atom_site_calc_flag
_atom_site_disorder_assembly
_atom_site_disorder_group
_atom_site_refinement_flags_posn
_atom_site_refinement_flags_adp
I1 I 0.242073(9) 0.22451(2) 0.366250(6) 0.03241(6) Uani 1 d . . . .
Cr1 Cr 0.225370(16) -0.11285(5) 0.364641(10) 0.01629(9) Uani 1 d . . . .
Si1 Si 0.10935(3) -0.01908(9) 0.33414(2) 0.02287(16) Uani 1 d . . . .
Si2 Si 0.31190(3) -0.23165(8) 0.35062(2) 0.01961(15) Uani 1 d . . . .
O1 O 0.16316(8) -0.0846(2) 0.33883(5) 0.0231(4) Uani 1 d . . . .
O2 O 0.06874(9) -0.1279(3) 0.34287(6) 0.0312(5) Uani 1 d . . . .
O3 O 0.11264(8) 0.1116(3) 0.35936(6) 0.0315(5) Uani 1 d . . . .
O4 O 0.08835(10) 0.0297(3) 0.29769(6) 0.0367(6) Uani 1 d B . . .
O5 O 0.29569(7) -0.1296(2) 0.37632(5) 0.0207(4) Uani 1 d . . . .
O6 O 0.25587(8) -0.2530(3) 0.32840(5) 0.0267(5) Uani 1 d A . . .
O7 O 0.35122(8) -0.1689(2) 0.33095(6) 0.0254(4) Uani 1 d . . . .
O8 O 0.33029(9) -0.3870(2) 0.36339(7) 0.0317(5) Uani 1 d . . . .
N1 N 0.24806(9) 0.0585(3) 0.42850(6) 0.0214(5) Uani 1 d . . . .
N2 N 0.21017(9) -0.2475(3) 0.39894(6) 0.0194(4) Uani 1 d . . . .
C0AA C 0.2787(4) -0.3560(15) 0.2817(3) 0.070(4) Uani 0.50 d A -2 . .
H0AA H 0.2940 -0.2661 0.2777 0.105 Uiso 0.50 calc A -2 GR .
H0AB H 0.2655 -0.4026 0.2613 0.105 Uiso 0.50 calc A -2 GR .
H0AC H 0.3034 -0.4173 0.2947 0.105 Uiso 0.50 calc A -2 GR .
C0BA C 0.2091(5) -0.4434(13) 0.3046(3) 0.062(3) Uani 0.50 d A -2 . .
H0BA H 0.2285 -0.5105 0.3194 0.093 Uiso 0.50 calc A -2 GR .
H0BB H 0.1955 -0.4915 0.2844 0.093 Uiso 0.50 calc A -2 GR .
H0BC H 0.1822 -0.4063 0.3140 0.093 Uiso 0.50 calc A -2 GR .
C1 C 0.22070(11) 0.0548(3) 0.39425(7) 0.0200(5) Uani 1 d . . . .
H1 H 0.1904(15) 0.073(4) 0.3933(10) 0.028(10) Uiso 1 d . . . .
C1BA C 0.0779(5) 0.2762(10) 0.2792(3) 0.063(3) Uani 0.50 d B 1 . U
H1BA H 0.0427 0.2617 0.2779 0.095 Uiso 0.50 calc B 1 GR .
H1BB H 0.0830 0.3403 0.2621 0.095 Uiso 0.50 calc B 1 GR .
H1BC H 0.0924 0.3176 0.3000 0.095 Uiso 0.50 calc B 1 GR .
C01H C 0.1597(5) 0.1607(16) 0.2846(3) 0.065(3) Uani 0.50 d B 1 . U
H01A H 0.1669 0.1954 0.3066 0.097 Uiso 0.50 calc B 1 GR .
H01B H 0.1675 0.2345 0.2702 0.097 Uiso 0.50 calc B 1 GR .
H01C H 0.1796 0.0765 0.2829 0.097 Uiso 0.50 calc B 1 GR .
C01J C 0.0919(4) 0.0774(9) 0.24346(18) 0.0434(18) Uani 0.50 d B 1 . U
H01D H 0.1083 -0.0124 0.2409 0.065 Uiso 0.50 calc B 1 GR .
H01E H 0.1021 0.1490 0.2295 0.065 Uiso 0.50 calc B 1 GR .
H01F H 0.0562 0.0644 0.2376 0.065 Uiso 0.50 calc B 1 GR .
C2 C 0.23302(14) 0.1856(4) 0.44588(9) 0.0323(7) Uani 1 d . . . .
H2A H 0.2431 0.2725 0.4364 0.048 Uiso 1 calc . . GR .
H2B H 0.2489 0.1810 0.4685 0.048 Uiso 1 calc . . GR .
H2C H 0.1973 0.1857 0.4440 0.048 Uiso 1 calc . . GR .
C3 C 0.30294(11) 0.0611(3) 0.43255(8) 0.0250(6) Uani 1 d . . . .
H3A H 0.3135 -0.0132 0.4194 0.038 Uiso 1 calc . . GR .
H3B H 0.3178 0.0447 0.4550 0.038 Uiso 1 calc . . GR .
H3C H 0.3134 0.1535 0.4259 0.038 Uiso 1 calc . . GR .
C4 C 0.23154(12) -0.0704(3) 0.44444(7) 0.0243(6) Uani 1 d . . . .
H4A H 0.2478 -0.0689 0.4673 0.029 Uiso 1 calc . . R .
H4B H 0.1958 -0.0623 0.4435 0.029 Uiso 1 calc . . R .
C5 C 0.24151(11) -0.2118(3) 0.43069(7) 0.0217(5) Uani 1 d . . . .
H5A H 0.2763 -0.2142 0.4285 0.026 Uiso 1 calc . . R .
H5B H 0.2370 -0.2864 0.4461 0.026 Uiso 1 calc . . R .
C6 C 0.22252(12) -0.3959(3) 0.39129(8) 0.0264(6) Uani 1 d . . . .
H6A H 0.2028 -0.4233 0.3705 0.040 Uiso 1 calc . . GR .
H6B H 0.2154 -0.4599 0.4079 0.040 Uiso 1 calc . . GR .
H6C H 0.2575 -0.4019 0.3905 0.040 Uiso 1 calc . . GR .
C7 C 0.15714(11) -0.2452(3) 0.40069(8) 0.0258(6) Uani 1 d . . . .
H7A H 0.1471 -0.1477 0.4039 0.039 Uiso 1 calc . . GR .
H7B H 0.1518 -0.3040 0.4186 0.039 Uiso 1 calc . . GR .
H7C H 0.1377 -0.2823 0.3807 0.039 Uiso 1 calc . . GR .
C8 C 0.03912(13) -0.2388(4) 0.32598(10) 0.0364(8) Uani 1 d . . . .
C9 C 0.06911(19) -0.3302(5) 0.30840(14) 0.0588(13) Uani 1 d . . . .
H9A H 0.0792 -0.2750 0.2913 0.088 Uiso 1 calc . . GR .
H9B H 0.0494 -0.4114 0.2991 0.088 Uiso 1 calc . . GR .
H9C H 0.0983 -0.3638 0.3233 0.088 Uiso 1 calc . . GR .
C9AA C 0.2019(4) -0.2151(11) 0.2764(2) 0.054(2) Uani 0.50 d A -2 . .
H9AA H 0.1778 -0.1809 0.2885 0.080 Uiso 0.50 calc A -2 GR .
H9AB H 0.1850 -0.2619 0.2568 0.080 Uiso 0.50 calc A -2 GR .
H9AC H 0.2210 -0.1349 0.2708 0.080 Uiso 0.50 calc A -2 GR .
C10 C 0.02095(16) -0.3225(5) 0.35165(13) 0.0539(12) Uani 1 d . . . .
H10A H 0.0490 -0.3524 0.3680 0.081 Uiso 1 calc . . GR .
H10B H 0.0030 -0.4062 0.3421 0.081 Uiso 1 calc . . GR .
H10C H -0.0009 -0.2632 0.3615 0.081 Uiso 1 calc . . GR .
C11 C -0.00360(15) -0.1724(5) 0.30286(12) 0.0520(11) Uani 1 d . . . .
H11A H -0.0219 -0.1100 0.3146 0.078 Uiso 1 calc . . GR .
H11B H -0.0253 -0.2471 0.2923 0.078 Uiso 1 calc . . GR .
H11C H 0.0090 -0.1172 0.2868 0.078 Uiso 1 calc . . GR .
C12 C 0.07675(14) 0.1875(4) 0.37349(11) 0.0400(9) Uani 1 d . . . .
C13 C 0.0673(2) 0.1042(6) 0.40170(14) 0.0663(15) Uani 1 d . . . .
H13A H 0.0521 0.0135 0.3943 0.100 Uiso 1 calc . . GR .
H13B H 0.0453 0.1578 0.4126 0.100 Uiso 1 calc . . GR .
H13C H 0.0985 0.0869 0.4165 0.100 Uiso 1 calc . . GR .
C14 C 0.02991(16) 0.2092(6) 0.34898(15) 0.0648(15) Uani 1 d . . . .
H14A H 0.0373 0.2611 0.3306 0.097 Uiso 1 calc . . GR .
H14B H 0.0065 0.2636 0.3586 0.097 Uiso 1 calc . . GR .
H14C H 0.0157 0.1170 0.3419 0.097 Uiso 1 calc . . GR .
C15 C 0.10057(18) 0.3293(5) 0.38384(13) 0.0540(12) Uani 1 d . . . .
H15A H 0.1299 0.3141 0.4004 0.081 Uiso 1 calc . . GR .
H15B H 0.0773 0.3890 0.3923 0.081 Uiso 1 calc . . GR .
H15C H 0.1098 0.3762 0.3654 0.081 Uiso 1 calc . . GR .
C16 C 0.10455(18) 0.1219(7) 0.27511(11) 0.0600(14) Uani 1 d . . . .
C17 C 0.1392(6) 0.2143(17) 0.2864(4) 0.078(4) Uani 0.50 d B -2 . U
H17A H 0.1253 0.2906 0.2974 0.117 Uiso 0.50 calc B -2 GR .
H17B H 0.1527 0.2539 0.2688 0.117 Uiso 0.50 calc B -2 GR .
H17C H 0.1654 0.1669 0.3016 0.117 Uiso 0.50 calc B -2 GR .
C18 C 0.1214(7) -0.008(2) 0.2526(4) 0.103(5) Uani 0.50 d B -2 . U
H18A H 0.1547 -0.0399 0.2621 0.155 Uiso 0.50 calc B -2 GR .
H18B H 0.1208 0.0272 0.2310 0.155 Uiso 0.50 calc B -2 GR .
H18C H 0.0986 -0.0879 0.2517 0.155 Uiso 0.50 calc B -2 GR .
C19 C 0.0562(5) 0.1640(15) 0.2525(3) 0.083(4) Uani 0.50 d B -2 . U
H19A H 0.0358 0.0797 0.2469 0.125 Uiso 0.50 calc B -2 GR .
H19B H 0.0636 0.2065 0.2331 0.125 Uiso 0.50 calc B -2 GR .
H19C H 0.0385 0.2326 0.2633 0.125 Uiso 0.50 calc B -2 GR .
C20 C 0.23954(14) -0.3297(4) 0.29855(8) 0.0361(8) Uani 1 d . . . .
C21 C 0.2490(3) -0.2456(10) 0.27198(16) 0.043(2) Uani 0.50 d A 1 . .
H21A H 0.2329 -0.1534 0.2720 0.065 Uiso 0.50 calc A 1 GR .
H21B H 0.2362 -0.2949 0.2519 0.065 Uiso 0.50 calc A 1 GR .
H21C H 0.2845 -0.2316 0.2742 0.065 Uiso 0.50 calc A 1 GR .
C22 C 0.2728(3) -0.4745(9) 0.3004(2) 0.0436(19) Uani 0.50 d A 1 . .
H22A H 0.3074 -0.4490 0.3020 0.065 Uiso 0.50 calc A 1 GR .
H22B H 0.2617 -0.5313 0.2812 0.065 Uiso 0.50 calc A 1 GR .
H22C H 0.2692 -0.5294 0.3193 0.065 Uiso 0.50 calc A 1 GR .
C23 C 0.1878(3) -0.3751(11) 0.2965(2) 0.0400(19) Uani 0.50 d A 1 . .
H23A H 0.1861 -0.4446 0.3133 0.060 Uiso 0.50 calc A 1 GR .
H23B H 0.1754 -0.4178 0.2755 0.060 Uiso 0.50 calc A 1 GR .
H23C H 0.1676 -0.2927 0.2993 0.060 Uiso 0.50 calc A 1 GR .
C24 C 0.36590(13) -0.0277(4) 0.32448(9) 0.0298(7) Uani 1 d . . . .
C25 C 0.32172(18) 0.0542(5) 0.30634(11) 0.0476(10) Uani 1 d . . . .
H25A H 0.3107 0.0117 0.2852 0.071 Uiso 1 calc . . GR .
H25B H 0.3310 0.1530 0.3039 0.071 Uiso 1 calc . . GR .
H25C H 0.2950 0.0503 0.3183 0.071 Uiso 1 calc . . GR .
C26 C 0.40378(17) -0.0462(5) 0.30358(12) 0.0505(11) Uani 1 d . . . .
H26A H 0.4319 -0.0996 0.3153 0.076 Uiso 1 calc . . GR .
H26B H 0.4149 0.0469 0.2978 0.076 Uiso 1 calc . . GR .
H26C H 0.3891 -0.0979 0.2841 0.076 Uiso 1 calc . . GR .
C27 C 0.38803(17) 0.0457(5) 0.35560(10) 0.0450(10) Uani 1 d . . . .
H27A H 0.3630 0.0560 0.3687 0.068 Uiso 1 calc . . GR .
H27B H 0.4000 0.1395 0.3510 0.068 Uiso 1 calc . . GR .
H27C H 0.4154 -0.0108 0.3672 0.068 Uiso 1 calc . . GR .
C28 C 0.37731(14) -0.4360(4) 0.38061(12) 0.0425(9) Uani 1 d . . . .
C29 C 0.3673(2) -0.5623(7) 0.3999(2) 0.085(2) Uani 1 d . . . .
H29A H 0.3473 -0.5330 0.4153 0.128 Uiso 1 calc . . GR .
H29B H 0.3985 -0.6015 0.4114 0.128 Uiso 1 calc . . GR .
H29C H 0.3497 -0.6344 0.3856 0.128 Uiso 1 calc . . GR .
C30 C 0.4040(2) -0.3223(7) 0.40179(18) 0.0791(19) Uani 1 d . . . .
H30A H 0.4115 -0.2436 0.3886 0.119 Uiso 1 calc . . GR .
H30B H 0.4346 -0.3609 0.4142 0.119 Uiso 1 calc . . GR .
H30C H 0.3833 -0.2883 0.4163 0.119 Uiso 1 calc . . GR .
C31 C 0.4074(2) -0.4793(7) 0.35628(19) 0.084(2) Uani 1 d . . . .
H31A H 0.3898 -0.5525 0.3422 0.126 Uiso 1 calc . . GR .
H31B H 0.4391 -0.5167 0.3673 0.126 Uiso 1 calc . . GR .
H31C H 0.4128 -0.3968 0.3435 0.126 Uiso 1 calc . . GR .
I2 I 0.178851(8) 0.48901(2) 0.474908(5) 0.02643(6) Uani 1 d . . . .
C00M C 0.1242(3) 1.1169(7) 0.50619(19) 0.0393(17) Uiso 0.50 d C 1 D .
C1AA C 0.0880(4) 1.1159(17) 0.4993(6) 0.075(8) Uiso 0.25 d C -1 D .
C01B C 0.1544(2) 0.8856(7) 0.50450(17) 0.0267(13) Uiso 0.50 d C 1 D .
C01F C 0.0766(3) 1.0732(9) 0.4968(2) 0.0435(18) Uiso 0.50 d C 1 D .
C01G C 0.0679(3) 0.9354(8) 0.4915(2) 0.0395(17) Uiso 0.50 d C 1 D .
C2AA C 0.0775(7) 0.985(2) 0.4928(7) 0.17(2) Uiso 0.25 d C -1 D .
C3AA C 0.1054(10) 0.8759(14) 0.4931(8) 0.122(16) Uiso 0.25 d C -1 D .
C3BA C 0.1499(8) 0.9240(11) 0.5021(6) 0.078(9) Uiso 0.25 d C -1 D .
C4AA C 0.1650(4) 1.0519(13) 0.5089(5) 0.038(4) Uiso 0.25 d C -1 D .
C5AA C 0.13506(19) 1.1649(6) 0.49959(12) 0.0519(11) Uiso 1 d C -1 D .
C6AA C 0.1345(2) 0.7972(6) 0.49805(14) 0.0592(12) Uiso 1 d D -3 . .
C7AA C 0.0289(3) 0.9882(9) 0.5049(2) 0.0422(17) Uiso 0.50 d E -3 . .
C8AA C 0.1050(2) 0.8419(7) 0.49494(19) 0.0313(15) Uiso 0.50 d C 1 D .
C015 C 0.1633(3) 1.0191(10) 0.5092(3) 0.042(2) Uiso 0.50 d C 1 D .
C32 C 0.4818(3) -0.0950(8) 0.46294(19) 0.087(2) Uani 1 d . . . .
H H 0.4813 -0.1857 0.4725 0.104 Uiso 1 calc . . R .
C33 C 0.5236(2) -0.0481(8) 0.45367(15) 0.0727(17) Uani 1 d . . . .
HA H 0.5520 -0.1062 0.4568 0.087 Uiso 1 calc . . R .
C34 C 0.5241(2) 0.0795(8) 0.44028(14) 0.0706(16) Uani 1 d . . . .
HB H 0.5530 0.1122 0.4339 0.085 Uiso 1 calc . . R .
C35 C 0.4827(2) 0.1641(8) 0.43573(16) 0.0760(17) Uani 1 d . . . .
HC H 0.4832 0.2549 0.4262 0.091 Uiso 1 calc . . R .
C36 C 0.44116(19) 0.1170(6) 0.44491(14) 0.0625(14) Uani 1 d . . . .
HD H 0.4126 0.1746 0.4417 0.075 Uiso 1 calc . . R .
C37 C 0.4409(2) -0.0118(7) 0.45854(17) 0.0753(18) Uani 1 d . . . .
HE H 0.4122 -0.0446 0.4651 0.090 Uiso 1 calc . . R .

loop_
_atom_site_aniso_label
_atom_site_aniso_U_11
_atom_site_aniso_U_22
_atom_site_aniso_U_33
_atom_site_aniso_U_23
_atom_site_aniso_U_13
_atom_site_aniso_U_12
I1 0.04299(13) 0.01943(9) 0.03464(12) 0.00529(8) 0.00723(9) -0.00221(8)
Cr1 0.01715(19) 0.01570(19) 0.01637(19) 0.00004(15) 0.00416(15) -0.00056(15)
Si1 0.0183(4) 0.0252(4) 0.0245(4) 0.0069(3) 0.0024(3) 0.0000(3)
Si2 0.0184(3) 0.0188(3) 0.0232(4) -0.0034(3) 0.0080(3) -0.0008(3)
O1 0.0191(9) 0.0258(10) 0.0237(10) 0.0016(8) 0.0028(8) 0.0008(8)
O2 0.0246(11) 0.0334(12) 0.0351(13) 0.0060(10) 0.0048(9) -0.0052(9)
O3 0.0231(11) 0.0302(12) 0.0409(14) -0.0024(10) 0.0055(10) 0.0043(9)
O4 0.0355(13) 0.0400(14) 0.0305(13) 0.0142(11) -0.0038(10) -0.0038(11)
O5 0.0187(9) 0.0214(9) 0.0225(10) -0.0044(8) 0.0054(8) 0.0002(7)
O6 0.0219(10) 0.0359(12) 0.0233(10) -0.0111(9) 0.0073(8) -0.0058(9)
O7 0.0241(10) 0.0248(10) 0.0310(11) -0.0043(9) 0.0144(9) -0.0041(8)
O8 0.0255(11) 0.0215(10) 0.0512(15) 0.0019(10) 0.0154(10) 0.0046(9)
N1 0.0249(12) 0.0183(11) 0.0215(11) -0.0039(9) 0.0055(9) 0.0009(9)
N2 0.0205(11) 0.0174(10) 0.0209(11) 0.0024(8) 0.0053(9) -0.0007(8)
C0AA 0.051(5) 0.095(9) 0.068(7) -0.055(7) 0.020(5) -0.015(6)
C0BA 0.087(9) 0.060(7) 0.042(5) -0.021(5) 0.022(6) -0.045(6)
C1 0.0226(13) 0.0185(12) 0.0195(13) 0.0007(10) 0.0054(10) 0.0025(10)
C1BA 0.096(7) 0.042(4) 0.056(5) 0.011(4) 0.026(5) 0.010(5)
C01H 0.060(6) 0.079(7) 0.057(6) 0.029(5) 0.015(5) -0.017(5)
C01J 0.071(5) 0.035(4) 0.025(3) -0.002(3) 0.011(3) -0.007(4)
C2 0.0393(18) 0.0267(15) 0.0313(17) -0.0115(13) 0.0080(14) 0.0048(13)
C3 0.0235(14) 0.0277(14) 0.0236(14) -0.0051(11) 0.0037(11) -0.0029(11)
C4 0.0269(14) 0.0267(14) 0.0203(13) -0.0019(11) 0.0072(11) -0.0027(11)
C5 0.0235(13) 0.0212(13) 0.0201(13) 0.0025(10) 0.0035(10) 0.0001(10)
C6 0.0348(16) 0.0169(12) 0.0293(15) 0.0019(11) 0.0111(13) -0.0001(11)
C7 0.0211(13) 0.0273(14) 0.0294(15) 0.0086(12) 0.0065(11) -0.0018(11)
C8 0.0235(15) 0.0321(17) 0.051(2) 0.0036(15) 0.0010(15) -0.0035(13)
C9 0.053(3) 0.044(2) 0.078(4) -0.015(2) 0.010(2) -0.001(2)
C9AA 0.070(6) 0.055(5) 0.031(4) -0.007(4) -0.003(4) 0.012(5)
C10 0.034(2) 0.050(2) 0.076(3) 0.021(2) 0.006(2) -0.0111(18)
C11 0.032(2) 0.049(2) 0.065(3) 0.009(2) -0.0130(19) -0.0073(18)
C12 0.0303(17) 0.0377(19) 0.054(2) -0.0034(17) 0.0119(16) 0.0132(15)
C13 0.078(4) 0.061(3) 0.073(4) 0.000(3) 0.047(3) 0.015(3)
C14 0.029(2) 0.063(3) 0.096(4) -0.008(3) -0.001(2) 0.021(2)
C15 0.053(3) 0.040(2) 0.069(3) -0.012(2) 0.011(2) 0.014(2)
C16 0.050(3) 0.091(4) 0.037(2) 0.035(2) 0.0026(19) -0.003(3)
C17 0.090(8) 0.080(8) 0.060(6) 0.023(6) 0.006(6) -0.050(6)
C18 0.097(8) 0.130(10) 0.090(8) 0.005(7) 0.037(7) -0.016(7)
C19 0.078(6) 0.081(7) 0.077(6) 0.043(6) -0.018(5) -0.023(6)
C20 0.0348(18) 0.050(2) 0.0256(16) -0.0162(15) 0.0106(14) -0.0163(16)
C21 0.050(5) 0.064(5) 0.015(3) -0.003(3) 0.005(3) -0.025(4)
C22 0.054(5) 0.042(4) 0.036(4) -0.025(3) 0.012(4) -0.003(4)
C23 0.027(4) 0.052(5) 0.041(5) -0.021(4) 0.006(3) -0.013(3)
C24 0.0306(16) 0.0288(15) 0.0338(17) -0.0060(13) 0.0157(13) -0.0107(13)
C25 0.058(3) 0.038(2) 0.049(2) 0.0115(18) 0.016(2) -0.0003(19)
C26 0.053(2) 0.050(2) 0.059(3) -0.015(2) 0.037(2) -0.022(2)
C27 0.054(2) 0.039(2) 0.045(2) -0.0149(17) 0.0168(19) -0.0218(18)
C28 0.0288(17) 0.0301(17) 0.070(3) 0.0121(18) 0.0130(18) 0.0074(14)
C29 0.051(3) 0.067(4) 0.137(6) 0.056(4) 0.014(3) 0.014(3)
C30 0.053(3) 0.061(3) 0.106(5) 0.006(3) -0.025(3) 0.007(3)
C31 0.050(3) 0.082(4) 0.130(6) 0.013(4) 0.040(4) 0.032(3)
I2 0.03452(11) 0.02302(9) 0.02256(10) 0.00164(7) 0.00757(8) 0.00175(8)
C32 0.072(4) 0.073(4) 0.108(6) 0.016(4) 0.000(4) 0.014(3)
C33 0.053(3) 0.097(5) 0.067(4) -0.006(3) 0.009(3) 0.024(3)
C34 0.052(3) 0.104(5) 0.062(3) -0.005(3) 0.024(3) -0.002(3)
C35 0.074(4) 0.073(4) 0.084(4) 0.020(3) 0.024(3) 0.009(3)
C36 0.044(3) 0.069(3) 0.072(4) 0.006(3) 0.005(2) 0.016(2)
C37 0.040(3) 0.087(4) 0.092(5) 0.018(4) -0.002(3) 0.000(3)

loop_
_atom_type_symbol
_atom_type_description
_atom_type_scat_dispersion_real
_atom_type_scat_dispersion_imag
_atom_type_scat_source
C C 0.0033 0.0016 'International Tables Vol C Tables 4.2.6.8 and 6.1.1.4'
H H 0.0000 0.0000 'International Tables Vol C Tables 4.2.6.8 and 6.1.1.4'
Cr Cr 0.3209 0.6236 'International Tables Vol C Tables 4.2.6.8 and 6.1.1.4'
I I -0.4742 1.8119 'International Tables Vol C Tables 4.2.6.8 and 6.1.1.4'
N N 0.0061 0.0033 'International Tables Vol C Tables 4.2.6.8 and 6.1.1.4'
O O 0.0106 0.0060 'International Tables Vol C Tables 4.2.6.8 and 6.1.1.4'
Si Si 0.0817 0.0704 'International Tables Vol C Tables 4.2.6.8 and 6.1.1.4'

loop_
_geom_angle_atom_site_label_1
_geom_angle_atom_site_label_2
_geom_angle_atom_site_label_3
_geom_angle
O1 Cr1 Si2 131.05(7)
O1 Cr1 O5 159.06(9)
O1 Cr1 O6 96.03(9)
O1 Cr1 N2 102.25(10)
O1 Cr1 C1 95.13(11)
O5 Cr1 Si2 32.73(6)
O5 Cr1 O6 68.91(8)
O5 Cr1 N2 96.06(10)
O5 Cr1 C1 95.07(11)
O6 Cr1 Si2 36.21(6)
N2 Cr1 Si2 102.07(7)
N2 Cr1 O6 106.05(10)
N2 Cr1 C1 89.55(11)
C1 Cr1 Si2 126.80(9)
C1 Cr1 O6 158.37(10)
O1 Si1 O2 113.73(13)
O1 Si1 O3 106.40(12)
O1 Si1 O4 112.54(14)
O2 Si1 O3 106.21(14)
O4 Si1 O2 105.43(14)
O4 Si1 O3 112.48(15)
O5 Si2 Cr1 40.88(8)
O5 Si2 O6 96.07(11)
O5 Si2 O7 116.65(12)
O5 Si2 O8 115.62(13)
O6 Si2 Cr1 55.24(8)
O7 Si2 Cr1 130.98(9)
O7 Si2 O6 113.56(13)
O8 Si2 Cr1 121.10(9)
O8 Si2 O6 106.27(13)
O8 Si2 O7 107.90(12)
Si1 O1 Cr1 149.50(15)
C8 O2 Si1 134.6(2)
C12 O3 Si1 134.0(2)
C16 O4 Si1 135.8(3)
Si2 O5 Cr1 106.39(11)
Si2 O6 Cr1 88.55(9)
C20 O6 Cr1 140.8(2)
C20 O6 Si2 130.7(2)
C24 O7 Si2 133.4(2)
C28 O8 Si2 131.2(2)
C1 N1 C2 111.0(2)
C1 N1 C4 106.1(2)
C3 N1 C1 114.7(2)
C3 N1 C2 107.6(2)
C3 N1 C4 110.7(2)
C4 N1 C2 106.3(2)
C5 N2 Cr1 110.02(17)
C6 N2 Cr1 109.80(18)
C6 N2 C5 106.9(2)
C7 N2 Cr1 111.88(18)
C7 N2 C5 110.8(2)
C7 N2 C6 107.2(2)
H0AA C0AA H0AB 109.5
H0AA C0AA H0AC 109.5
H0AB C0AA H0AC 109.5
C20 C0AA H0AA 109.5
C20 C0AA H0AB 109.5
C20 C0AA H0AC 109.5
H0BA C0BA H0BB 109.5
H0BA C0BA H0BC 109.5
H0BB C0BA H0BC 109.5
C20 C0BA H0BA 109.5
C20 C0BA H0BB 109.5
C20 C0BA H0BC 109.5
I1 C1 H1 102(3)
Cr1 C1 I1 100.12(12)
Cr1 C1 H1 108(3)
N1 C1 I1 112.26(19)
N1 C1 Cr1 122.36(19)
N1 C1 H1 110(3)
C16 C1BA H1BA 109.5
C16 C1BA H1BB 109.5
C16 C1BA H1BC 109.5
C16 C01H H01A 109.5
C16 C01H H01B 109.5
C16 C01H H01C 109.5
C16 C01J H01D 109.5
C16 C01J H01E 109.5
C16 C01J H01F 109.5
N1 C2 H2A 109.5
N1 C2 H2B 109.5
N1 C2 H2C 109.5
H2A C2 H2B 109.5
H2A C2 H2C 109.5
H2B C2 H2C 109.5
N1 C3 H3A 109.5
N1 C3 H3B 109.5
N1 C3 H3C 109.5
H3A C3 H3B 109.5
H3A C3 H3C 109.5
H3B C3 H3C 109.5
N1 C4 H4A 108.2
N1 C4 H4B 108.2
H4A C4 H4B 107.4
C5 C4 N1 116.3(2)
C5 C4 H4A 108.2
C5 C4 H4B 108.2
N2 C5 C4 115.7(2)
N2 C5 H5A 108.4
N2 C5 H5B 108.4
C4 C5 H5A 108.4
C4 C5 H5B 108.4
H5A C5 H5B 107.4
N2 C6 H6A 109.5
N2 C6 H6B 109.5
N2 C6 H6C 109.5
H6A C6 H6B 109.5
H6A C6 H6C 109.5
H6B C6 H6C 109.5
N2 C7 H7A 109.5
N2 C7 H7B 109.5
N2 C7 H7C 109.5
H7A C7 H7B 109.5
H7A C7 H7C 109.5
H7B C7 H7C 109.5
O2 C8 C9 110.6(3)
O2 C8 C10 104.9(4)
O2 C8 C11 108.8(3)
C9 C8 C10 111.0(4)
C9 C8 C11 110.6(4)
C10 C8 C11 110.8(3)
C8 C9 H9A 109.5
C8 C9 H9B 109.5
C8 C9 H9C 109.5
H9A C9 H9B 109.5
H9A C9 H9C 109.5
H9B C9 H9C 109.5
H9AA C9AA H9AB 109.5
H9AA C9AA H9AC 109.5
H9AB C9AA H9AC 109.5
C20 C9AA H9AA 109.5
C20 C9AA H9AB 109.5
C20 C9AA H9AC 109.5
C8 C10 H10A 109.5
C8 C10 H10B 109.5
C8 C10 H10C 109.5
H10A C10 H10B 109.5
H10A C10 H10C 109.5
H10B C10 H10C 109.5
C8 C11 H11A 109.5
C8 C11 H11B 109.5
C8 C11 H11C 109.5
H11A C11 H11B 109.5
H11A C11 H11C 109.5
H11B C11 H11C 109.5
O3 C12 C13 108.4(3)
O3 C12 C14 110.3(4)
O3 C12 C15 105.1(3)
C13 C12 C14 111.2(4)
C13 C12 C15 111.3(4)
C14 C12 C15 110.3(4)
C12 C13 H13A 109.5
C12 C13 H13B 109.5
C12 C13 H13C 109.5
H13A C13 H13B 109.5
H13A C13 H13C 109.5
H13B C13 H13C 109.5
C12 C14 H14A 109.5
C12 C14 H14B 109.5
C12 C14 H14C 109.5
H14A C14 H14B 109.5
H14A C14 H14C 109.5
H14B C14 H14C 109.5
C12 C15 H15A 109.5
C12 C15 H15B 109.5
C12 C15 H15C 109.5
H15A C15 H15B 109.5
H15A C15 H15C 109.5
H15B C15 H15C 109.5
O4 C16 C1BA 104.9(5)
O4 C16 C01H 113.1(6)
O4 C16 C18 95.7(7)
O4 C16 C19 103.1(6)
C1BA C16 C18 151.9(8)
C01H C16 C1BA 101.8(8)
C01H C16 C18 87.1(9)
C01J C16 O4 114.5(6)
C01J C16 C1BA 109.5(6)
C01J C16 C01H 111.9(8)
C01J C16 C18 43.2(7)
C01J C16 C19 56.6(8)
C17 C16 O4 117.3(7)
C17 C16 C1BA 71.9(10)
C17 C16 C01H 30.1(9)
C17 C16 C01J 125.6(8)
C17 C16 C18 115.3(11)
C17 C16 C19 122.8(10)
C19 C16 C1BA 59.2(8)
C19 C16 C01H 142.8(7)
C19 C16 C18 97.9(10)
C16 C17 H17A 109.5
C16 C17 H17B 109.5
C16 C17 H17C 109.5
H17A C17 H17B 109.5
H17A C17 H17C 109.5
H17B C17 H17C 109.5
C16 C18 H18A 109.5
C16 C18 H18B 109.5
C16 C18 H18C 109.5
H18A C18 H18B 109.5
H18A C18 H18C 109.5
H18B C18 H18C 109.5
C16 C19 H19A 109.5
C16 C19 H19B 109.5
C16 C19 H19C 109.5
H19A C19 H19B 109.5
H19A C19 H19C 109.5
H19B C19 H19C 109.5
O6 C20 C9AA 103.0(4)
O6 C20 C22 107.2(4)
O6 C20 C23 109.1(4)
C0AA C20 O6 112.7(5)
C0AA C20 C9AA 106.3(8)
C0AA C20 C21 55.4(7)
C0AA C20 C22 53.6(7)
C0AA C20 C23 137.6(6)
C0BA C20 O6 108.2(5)
C0BA C20 C0AA 119.7(8)
C0BA C20 C9AA 105.4(8)
C0BA C20 C21 139.6(6)
C0BA C20 C22 73.3(7)
C0BA C20 C23 35.9(6)
C21 C20 O6 109.7(4)
C21 C20 C9AA 52.4(6)
C21 C20 C22 107.9(6)
C21 C20 C23 115.7(6)
C22 C20 C9AA 148.6(5)
C23 C20 C9AA 70.2(6)
C23 C20 C22 107.0(6)
C20 C21 H21A 109.5
C20 C21 H21B 109.5
C20 C21 H21C 109.5
C20 C22 H22A 109.5
C20 C22 H22B 109.5
C20 C22 H22C 109.5
C20 C23 H23A 109.5
C20 C23 H23B 109.5
C20 C23 H23C 109.5
O7 C24 C25 109.7(3)
O7 C24 C26 105.2(3)
O7 C24 C27 109.7(3)
C26 C24 C25 110.0(4)
C27 C24 C25 111.0(3)
C27 C24 C26 111.0(3)
C24 C25 H25A 109.5
C24 C25 H25B 109.5
C24 C25 H25C 109.5
H25A C25 H25B 109.5
H25A C25 H25C 109.5
H25B C25 H25C 109.5
C24 C26 H26A 109.5
C24 C26 H26B 109.5
C24 C26 H26C 109.5
H26A C26 H26B 109.5
H26A C26 H26C 109.5
H26B C26 H26C 109.5
C24 C27 H27A 109.5
C24 C27 H27B 109.5
C24 C27 H27C 109.5
H27A C27 H27B 109.5
H27A C27 H27C 109.5
H27B C27 H27C 109.5
O8 C28 C29 106.7(3)
O8 C28 C30 111.5(3)
O8 C28 C31 107.7(4)
C29 C28 C31 110.4(5)
C30 C28 C29 111.0(5)
C30 C28 C31 109.4(5)
C28 C29 H29A 109.5
C28 C29 H29B 109.5
C28 C29 H29C 109.5
H29A C29 H29B 109.5
H29A C29 H29C 109.5
H29B C29 H29C 109.5
C28 C30 H30A 109.5
C28 C30 H30B 109.5
C28 C30 H30C 109.5
H30A C30 H30B 109.5
H30A C30 H30C 109.5
H30B C30 H30C 109.5
C28 C31 H31A 109.5
C28 C31 H31B 109.5
C28 C31 H31C 109.5
H31A C31 H31B 109.5
H31A C31 H31C 109.5
H31B C31 H31C 109.5
C1AA C00M C01F 17.0(10)
C1AA C00M C2AA 43.7(6)
C1AA C00M C3BA 109.1(9)
C1AA C00M C4AA 148.8(12)
C1AA C00M C015 137.6(12)
C01F C00M C2AA 26.9(9)
C01F C00M C3BA 92.3(8)
C01F C00M C015 120.7(6)
C2AA C00M C3BA 65.4(5)
C4AA C00M C01F 132.2(9)
C4AA C00M C2AA 105.4(8)
C4AA C00M C3BA 40.0(5)
C4AA C00M C015 12.1(8)
C5AA C00M C1AA 114.6(16)
C5AA C00M C01F 126.6(11)
C5AA C00M C2AA 136.1(14)
C5AA C00M C3BA 113.9(12)
C5AA C00M C4AA 83.9(11)
C5AA C00M C015 94.8(10)
C015 C00M C2AA 93.9(10)
C015 C00M C3BA 28.5(8)
C00M C1AA C01G 108.9(13)
C00M C1AA C2AA 104.2(9)
C00M C1AA C5AA 24.8(6)
C01F C1AA C00M 128(3)
C01F C1AA C01G 19.7(16)
C01F C1AA C2AA 25(2)
C01F C1AA C5AA 144(3)
C2AA C1AA C01G 5.5(11)
C2AA C1AA C5AA 119.7(7)
C5AA C1AA C01G 125.1(10)
C3AA C01B C4AA 104.9(10)
C3AA C01B C8AA 13.5(8)
C8AA C01B C4AA 117.8(6)
C015 C01B C3AA 105.8(8)
C015 C01B C4AA 2.3(11)
C015 C01B C8AA 118.5(6)
C00M C01F C5AA 16.3(4)
C1AA C01F C00M 34.6(19)
C1AA C01F C01G 153(2)
C1AA C01F C2AA 141(3)
C1AA C01F C5AA 26(2)
C01G C01F C00M 118.5(6)
C01G C01F C5AA 127.2(6)
C2AA C01F C00M 106.8(15)
C2AA C01F C01G 12.6(15)
C2AA C01F C5AA 114.7(16)
C01F C01G C1AA 7.4(5)
C01F C01G C8AA 120.8(7)
C2AA C01G C1AA 14(3)
C2AA C01G C01F 20(3)
C2AA C01G C3AA 89(3)
C2AA C01G C8AA 102(3)
C3AA C01G C1AA 101.6(9)
C3AA C01G C01F 109.0(8)
C3AA C01G C8AA 13.0(9)
C8AA C01G C1AA 113.4(6)
C1AA C2AA C00M 32.0(5)
C1AA C2AA C8AA 137.6(12)
C01F C2AA C00M 46.3(9)
C01F C2AA C1AA 14.5(10)
C01F C2AA C3AA 145.1(14)
C01F C2AA C8AA 151(2)
C01G C2AA C00M 161(4)
C01G C2AA C1AA 161(4)
C01G C2AA C01F 147(4)
C01G C2AA C3AA 66(3)
C01G C2AA C8AA 59(3)
C3AA C2AA C00M 98.9(7)
C3AA C2AA C1AA 130.9(8)
C3AA C2AA C8AA 8.5(12)
C8AA C2AA C00M 105.6(12)
C01G C3AA C01B 143.7(15)
C01G C3AA C2AA 24.6(7)
C01G C3AA C3BA 129.1(10)
C2AA C3AA C01B 120.7(8)
C2AA C3AA C3BA 105.1(6)
C3BA C3AA C01B 16.8(6)
C3AA C3BA C00M 90.6(6)
C3AA C3BA C8AA 12.4(12)
C4AA C3BA C00M 39.3(5)
C4AA C3BA C3AA 129.8(8)
C4AA C3BA C8AA 140.9(13)
C8AA C3BA C00M 101.7(12)
C015 C3BA C00M 42.5(9)
C015 C3BA C3AA 133.1(12)
C015 C3BA C4AA 5.4(13)
C015 C3BA C8AA 143(2)
C00M C4AA C01B 108.8(11)
C00M C4AA C3BA 100.7(7)
C00M C4AA C5AA 27.8(4)
C3BA C4AA C01B 9.5(11)
C3BA C4AA C5AA 120.9(7)
C5AA C4AA C01B 130.2(10)
C00M C5AA C1AA 40.6(12)
C00M C5AA C01F 37.0(8)
C00M C5AA C4AA 68.3(11)
C00M C5AA C015 61.7(9)
C1AA C5AA C01F 9.5(8)
C1AA C5AA C015 97.4(8)
C4AA C5AA C1AA 105.2(6)
C4AA C5AA C01F 97.6(7)
C4AA C5AA C015 8.1(7)
C015 C5AA C01F 89.6(4)
C01B C8AA C2AA 101.7(6)
C01B C8AA C3BA 15.6(6)
C01G C8AA C01B 121.3(6)
C01G C8AA C2AA 19.8(5)
C01G C8AA C3BA 106.3(7)
C3BA C8AA C2AA 86.5(6)
C00M C015 C5AA 23.5(3)
C01B C015 C00M 120.1(6)
C01B C015 C5AA 136.8(7)
C3BA C015 C00M 109.0(15)
C3BA C015 C01B 12.9(14)
C3BA C015 C5AA 124.1(15)
C33 C32 H 119.9
C37 C32 H 119.9
C37 C32 C33 120.2(7)
C32 C33 HA 120.1
C34 C33 C32 119.7(6)
C34 C33 HA 120.1
C33 C34 HB 119.9
C33 C34 C35 120.1(6)
C35 C34 HB 119.9
C34 C35 HC 120.0
C36 C35 C34 120.0(6)
C36 C35 HC 120.0
C35 C36 HD 120.2
C37 C36 C35 119.6(5)
C37 C36 HD 120.2
C32 C37 HE 119.8
C36 C37 C32 120.4(6)
C36 C37 HE 119.8

loop_
_geom_bond_atom_site_label_1
_geom_bond_atom_site_label_2
_geom_bond_distance
I1 C1 2.153(3)
Cr1 Si2 2.8229(9)
Cr1 O1 1.877(2)
Cr1 O5 1.926(2)
Cr1 O6 2.320(2)
Cr1 N2 2.045(2)
Cr1 C1 2.046(3)
Si1 O1 1.594(2)
Si1 O2 1.624(2)
Si1 O3 1.629(3)
Si1 O4 1.617(3)
Si2 O5 1.591(2)
Si2 O6 1.668(2)
Si2 O7 1.616(2)
Si2 O8 1.613(2)
O2 C8 1.435(4)
O3 C12 1.453(4)
O4 C16 1.436(5)
O6 C20 1.458(4)
O7 C24 1.438(4)
O8 C28 1.444(5)
N1 C1 1.509(4)
N1 C2 1.513(4)
N1 C3 1.501(4)
N1 C4 1.510(4)
N2 C5 1.498(4)
N2 C6 1.495(4)
N2 C7 1.491(4)
C0AA H0AA 0.9800
C0AA H0AB 0.9800
C0AA H0AC 0.9800
C0AA C20 1.440(10)
C0BA H0BA 0.9800
C0BA H0BB 0.9800
C0BA H0BC 0.9800
C0BA C20 1.421(10)
C1 H1 0.85(4)
C1BA H1BA 0.9800
C1BA H1BB 0.9800
C1BA H1BC 0.9800
C1BA C16 1.659(12)
C01H H01A 0.9800
C01H H01B 0.9800
C01H H01C 0.9800
C01H C16 1.550(14)
C01J H01D 0.9800
C01J H01E 0.9800
C01J H01F 0.9800
C01J C16 1.393(9)
C2 H2A 0.9800
C2 H2B 0.9800
C2 H2C 0.9800
C3 H3A 0.9800
C3 H3B 0.9800
C3 H3C 0.9800
C4 H4A 0.9900
C4 H4B 0.9900
C4 C5 1.507(4)
C5 H5A 0.9900
C5 H5B 0.9900
C6 H6A 0.9800
C6 H6B 0.9800
C6 H6C 0.9800
C7 H7A 0.9800
C7 H7B 0.9800
C7 H7C 0.9800
C8 C9 1.500(6)
C8 C10 1.517(6)
C8 C11 1.522(5)
C9 H9A 0.9800
C9 H9B 0.9800
C9 H9C 0.9800
C9AA H9AA 0.9800
C9AA H9AB 0.9800
C9AA H9AC 0.9800
C9AA C20 1.665(10)
C10 H10A 0.9800
C10 H10B 0.9800
C10 H10C 0.9800
C11 H11A 0.9800
C11 H11B 0.9800
C11 H11C 0.9800
C12 C13 1.504(7)
C12 C14 1.515(6)
C12 C15 1.521(6)
C13 H13A 0.9800
C13 H13B 0.9800
C13 H13C 0.9800
C14 H14A 0.9800
C14 H14B 0.9800
C14 H14C 0.9800
C15 H15A 0.9800
C15 H15B 0.9800
C15 H15C 0.9800
C16 C17 1.319(14)
C16 C18 1.683(18)
C16 C19 1.543(12)
C17 H17A 0.9800
C17 H17B 0.9800
C17 H17C 0.9800
C18 H18A 0.9800
C18 H18B 0.9800
C18 H18C 0.9800
C19 H19A 0.9800
C19 H19B 0.9800
C19 H19C 0.9800
C20 C21 1.451(8)
C20 C22 1.644(10)
C20 C23 1.487(8)
C21 H21A 0.9800
C21 H21B 0.9800
C21 H21C 0.9800
C22 H22A 0.9800
C22 H22B 0.9800
C22 H22C 0.9800
C23 H23A 0.9800
C23 H23B 0.9800
C23 H23C 0.9800
C24 C25 1.527(6)
C24 C26 1.518(5)
C24 C27 1.517(5)
C25 H25A 0.9800
C25 H25B 0.9800
C25 H25C 0.9800
C26 H26A 0.9800
C26 H26B 0.9800
C26 H26C 0.9800
C27 H27A 0.9800
C27 H27B 0.9800
C27 H27C 0.9800
C28 C29 1.507(7)
C28 C30 1.503(8)
C28 C31 1.513(7)
C29 H29A 0.9800
C29 H29B 0.9800
C29 H29C 0.9800
C30 H30A 0.9800
C30 H30B 0.9800
C30 H30C 0.9800
C31 H31A 0.9800
C31 H31B 0.9800
C31 H31C 0.9800
C00M C1AA 0.991(13)
C00M C01F 1.368(10)
C00M C2AA 1.812(12)
C00M C3BA 1.977(13)
C00M C4AA 1.274(13)
C00M C5AA 0.639(8)
C00M C015 1.414(10)
C1AA C01F 0.511(15)
C1AA C01G 1.806(18)
C1AA C2AA 1.293(8)
C1AA C5AA 1.385(9)
C01B C3AA 1.35(3)
C01B C4AA 1.603(16)
C01B C8AA 1.414(8)
C01B C015 1.293(10)
C01F C01G 1.336(12)
C01F C2AA 0.86(2)
C01F C5AA 1.823(10)
C01G C2AA 0.534(14)
C01G C3AA 1.18(3)
C01G C8AA 1.345(9)
C2AA C3AA 1.285(9)
C2AA C8AA 1.54(3)
C3AA C3BA 1.301(9)
C3BA C4AA 1.294(8)
C3BA C8AA 1.45(2)
C3BA C015 0.997(18)
C4AA C5AA 1.364(8)
C5AA C015 1.600(11)
C32 H 0.9500
C32 C33 1.374(10)
C32 C37 1.362(9)
C33 HA 0.9500
C33 C34 1.335(10)
C34 HB 0.9500
C34 C35 1.384(9)
C35 HC 0.9500
C35 C36 1.365(8)
C36 HD 0.9500
C36 C37 1.350(8)
C37 HE 0.9500
